data_8105266
loop_
_publ_author_name
'Bloukh, Samir Haj'
'Edis, Zehra'

_publ_section_title
;
 Halogen bonding in crystal structure of
 bis(1,4,7,10-tetraoxacyclododecane-\k4O,O&#x2032;,O&#x2032;&#x2032;,O&#x2032;&#x2032;&#x2032;)cesium
 triiodide, C16H32CsI3O8
;
_journal_issue 3
_journal_name_full 'Zeitschrift f\"ur Kristallographie - New Crystal Structures'
_journal_page_first 717
_journal_page_last 719
_journal_paper_doi 10.1515/ncrs-2019-0915
_journal_volume 235
_journal_year 2020
_chemical_formula_sum 'C16 H32 Cs I3 O8'
_chemical_formula_weight 866.02
_chemical_melting_point 358.15
_chemical_name_systematic Caesium(I)-Bis(1,4,7,10-tetraoxacyclododecane)-triiodide
_space_group_crystal_system triclinic
_space_group_IT_number 2
_space_group_name_Hall '-P 1'
_space_group_name_H-M_alt 'P -1'
_atom_sites_solution_hydrogens geom
_atom_sites_solution_primary direct
_atom_sites_solution_secondary difmap
_cell_angle_alpha 73.050(10)
_cell_angle_beta 88.870(10)
_cell_angle_gamma 66.060(10)
_cell_formula_units_Z 2
_cell_length_a 10.7930(5)
_cell_length_b 11.5610(5)
_cell_length_c 12.4880(5)
_cell_measurement_temperature 293(2)
_cell_volume 1353.62(18)
_computing_cell_refinement 'DENZO (Enraf-Nonius,1998)''
_computing_data_collection 'COLLECT (Enraf-Nonius,1998)'
_computing_data_reduction 'DENZO (Enraf-Nonius,1998)'
_computing_molecular_graphics 'DIAMOND 4.0 (Brandenburg, 2015)'
_computing_publication_material 'SHELXL-2018/3 (Sheldrick, 2018)'
_computing_structure_refinement 'SHELXL-2018/3 (Sheldrick, 2018)'
_computing_structure_solution 'SHELXS-86 (Sheldrick, 1990)'
_diffrn_ambient_temperature 293(2)
_diffrn_measured_fraction_theta_full 0.899
_diffrn_measured_fraction_theta_max 0.864
_diffrn_measurement_device_type 'Kappa-CCD four-circle diffractometer'
_diffrn_measurement_method '\w scans'
_diffrn_radiation_type MoK\a
_diffrn_radiation_wavelength 0.71073
_diffrn_reflns_av_unetI/netI 0.0047
_diffrn_reflns_Laue_measured_fraction_full 0.899
_diffrn_reflns_Laue_measured_fraction_max 0.864
_diffrn_reflns_limit_h_max 13
_diffrn_reflns_limit_h_min 0
_diffrn_reflns_limit_k_max 14
_diffrn_reflns_limit_k_min -12
_diffrn_reflns_limit_l_max 15
_diffrn_reflns_limit_l_min -15
_diffrn_reflns_number 4853
_diffrn_reflns_point_group_measured_fraction_full 0.899
_diffrn_reflns_point_group_measured_fraction_max 0.864
_diffrn_reflns_theta_full 25.500
_diffrn_reflns_theta_max 26.500
_diffrn_reflns_theta_min 3.034
_diffrn_source 'fine-focus sealed tube'
_exptl_absorpt_coefficient_mu 4.822
_exptl_absorpt_correction_T_max 0.264
_exptl_absorpt_correction_T_min 0.030
_exptl_absorpt_correction_type numerical
_exptl_crystal_colour reddish-brown
_exptl_crystal_density_diffrn 2.125
_exptl_crystal_description polyhedron
_exptl_crystal_F_000 812
_exptl_crystal_size_max 0.3
_exptl_crystal_size_mid 0.25
_exptl_crystal_size_min 0.08
_refine_diff_density_max 1.370
_refine_diff_density_min -1.238
_refine_diff_density_rms 0.172
_refine_ls_extinction_coef .
_refine_ls_extinction_method none
_refine_ls_goodness_of_fit_ref 1.624
_refine_ls_hydrogen_treatment constr
_refine_ls_matrix_type full
_refine_ls_number_parameters 258
_refine_ls_number_reflns 4853
_refine_ls_number_restraints 0
_refine_ls_restrained_S_all 1.624
_refine_ls_R_factor_all 0.0739
_refine_ls_R_factor_gt 0.0578
_refine_ls_shift/su_max 0.000
_refine_ls_shift/su_mean 0.000
_refine_ls_structure_factor_coef Fsqd
_refine_ls_weighting_details 'w=1/[\s^2^(Fo^2^)+(0.0600P)^2^+9.0000P] where P=(Fo^2^+2Fc^2^)/3'
_refine_ls_weighting_scheme calc
_refine_ls_wR_factor_gt 0.1800
_refine_ls_wR_factor_ref 0.1875
_reflns_Friedel_coverage 0.000
_reflns_Friedel_fraction_full .
_reflns_Friedel_fraction_max .
_reflns_number_gt 4166
_reflns_number_total 4853
_reflns_threshold_expression 'I > 2\s(I)'
_cod_data_source_file suppl_ncrs-2019-0915_suppl.cif
_cod_data_source_block exp_1115
_cod_depositor_comments
;
The following automatic conversions were performed:

data name '__refine_ls_number_reflns' was replaced with
'_refine_ls_number_reflns'.

Automatic conversion script
Id: cif_correct_tags 8738 2021-04-28 16:35:53Z antanas 
;
_cod_original_cell_volume 1353.62(16)
_cod_database_code 8105266
_shelx_space_group_comment
;
The symmetry employed for this shelxl refinement is uniquely defined
by the following loop, which should always be used as a source of
symmetry information in preference to the above space-group names.
They are only intended as comments.
;

loop_
_space_group_symop_operation_xyz
'x, y, z'
'-x, -y, -z'

loop_
_atom_site_label
_atom_site_type_symbol
_atom_site_fract_x
_atom_site_fract_y
_atom_site_fract_z
_atom_site_U_iso_or_equiv
_atom_site_adp_type
_atom_site_occupancy
_atom_site_site_symmetry_order
_atom_site_calc_flag
_atom_site_refinement_flags_posn
_atom_site_refinement_flags_adp
_atom_site_refinement_flags_occupancy
_atom_site_disorder_assembly
_atom_site_disorder_group
Cs Cs 0.36854(8) 0.42183(7) -0.21734(8) 0.0538(3) Uani 1 1 d . . . . .
I1 I 0.500000 0.000000 0.500000 0.0446(3) Uani 1 2 d S . P . .
I2 I 0.23561(9) 0.11040(10) 0.36787(8) 0.0626(3) Uani 1 1 d . . . . .
I3 I 0.000000 0.000000 0.000000 0.0441(3) Uani 1 2 d S . P . .
I4 I -0.21930(11) 0.19988(12) -0.17295(10) 0.0860(4) Uani 1 1 d . . . . .
O1 O 0.1124(8) 0.4182(8) -0.1014(7) 0.0480(19) Uani 1 1 d . . . . .
O2 O 0.3444(8) 0.1692(8) -0.0486(7) 0.0474(19) Uani 1 1 d . . . . .
O3 O 0.3301(8) 0.1992(8) -0.2842(7) 0.050(2) Uani 1 1 d . . . . .
O4 O 0.0954(9) 0.4446(8) -0.3370(7) 0.054(2) Uani 1 1 d . . . . .
O5 O 0.3400(10) 0.6302(9) -0.4481(9) 0.063(2) Uani 1 1 d . . . . .
O6 O 0.1620(10) 0.7223(9) -0.2905(8) 0.062(2) Uani 1 1 d . . . . .
O7 O 0.3787(11) 0.6442(11) -0.1242(8) 0.067(3) Uani 1 1 d . . . . .
O8 O 0.5586(11) 0.5675(10) -0.2827(9) 0.069(3) Uani 1 1 d . . . . .
C1 C 0.1054(13) 0.2993(12) -0.0333(11) 0.052(3) Uani 1 1 d . . . . .
H1A H 0.074901 0.259715 -0.079815 0.062 Uiso 1 1 calc R U . . .
H1B H 0.041017 0.318870 0.021213 0.062 Uiso 1 1 calc R U . . .
C2 C 0.2463(14) 0.2037(13) 0.0270(9) 0.052(3) Uani 1 1 d . . . . .
H2A H 0.275028 0.244174 0.073805 0.062 Uiso 1 1 calc R U . . .
H2B H 0.241963 0.123426 0.076013 0.062 Uiso 1 1 calc R U . . .
C3 C 0.3434(13) 0.0667(11) -0.0891(11) 0.052(3) Uani 1 1 d . . . . .
H3A H 0.250638 0.076411 -0.100518 0.062 Uiso 1 1 calc R U . . .
H3B H 0.395983 -0.019724 -0.034673 0.062 Uiso 1 1 calc R U . . .
C4 C 0.4050(13) 0.0770(13) -0.1989(12) 0.058(3) Uani 1 1 d . . . . .
H4A H 0.497468 0.067638 -0.186108 0.070 Uiso 1 1 calc R U . . .
H4B H 0.409831 0.004227 -0.224964 0.070 Uiso 1 1 calc R U . . .
C5 C 0.2051(14) 0.2103(15) -0.3291(12) 0.060(3) Uani 1 1 d . . . . .
H5A H 0.153590 0.185955 -0.268890 0.072 Uiso 1 1 calc R U . . .
H5B H 0.221567 0.151826 -0.375010 0.072 Uiso 1 1 calc R U . . .
C6 C 0.1271(15) 0.3542(16) -0.4002(12) 0.065(4) Uani 1 1 d . . . . .
H6A H 0.181019 0.376693 -0.459030 0.078 Uiso 1 1 calc R U . . .
H6B H 0.043011 0.364145 -0.436158 0.078 Uiso 1 1 calc R U . . .
C7 C -0.0169(12) 0.4564(14) -0.2771(11) 0.057(3) Uani 1 1 d . . . . .
H7A H -0.021205 0.370668 -0.249384 0.068 Uiso 1 1 calc R U . . .
H7B H -0.099916 0.518725 -0.326378 0.068 Uiso 1 1 calc R U . . .
C8 C -0.0058(13) 0.5038(14) -0.1811(12) 0.060(3) Uani 1 1 d . . . . .
H8A H -0.005037 0.590928 -0.210338 0.072 Uiso 1 1 calc R U . . .
H8B H -0.086363 0.514050 -0.142023 0.072 Uiso 1 1 calc R U . . .
C9 C 0.2027(15) 0.7218(16) -0.4755(11) 0.066(4) Uani 1 1 d . . . . .
H9A H 0.146684 0.673581 -0.473231 0.079 Uiso 1 1 calc R U . . .
H9B H 0.190630 0.779823 -0.552091 0.079 Uiso 1 1 calc R U . . .
C10 C 0.1542(15) 0.8040(15) -0.4006(14) 0.072(4) Uani 1 1 d . . . . .
H10A H 0.209740 0.852401 -0.401470 0.086 Uiso 1 1 calc R U . . .
H10B H 0.060602 0.868192 -0.426528 0.086 Uiso 1 1 calc R U . . .
C11 C 0.1510(17) 0.7807(19) -0.2026(17) 0.081(5) Uani 1 1 d . . . . .
H11A H 0.122101 0.731085 -0.138136 0.097 Uiso 1 1 calc R U . . .
H11B H 0.080414 0.870939 -0.228118 0.097 Uiso 1 1 calc R U . . .
C12 C 0.274(2) 0.7846(19) -0.167(2) 0.099(6) Uani 1 1 d . . . . .
H12A H 0.259277 0.826174 -0.107756 0.118 Uiso 1 1 calc R U . . .
H12B H 0.304444 0.835456 -0.229550 0.118 Uiso 1 1 calc R U . . .
C13 C 0.5069(18) 0.6462(16) -0.1243(12) 0.071(4) Uani 1 1 d . . . . .
H13A H 0.570939 0.563908 -0.070946 0.085 Uiso 1 1 calc R U . . .
H13B H 0.502189 0.718707 -0.097817 0.085 Uiso 1 1 calc R U . . .
C14 C 0.5616(16) 0.6618(17) -0.2357(14) 0.070(4) Uani 1 1 d . . . . .
H14A H 0.507431 0.750441 -0.286255 0.084 Uiso 1 1 calc R U . . .
H14B H 0.654702 0.651959 -0.226303 0.084 Uiso 1 1 calc R U . . .
C15 C 0.5652(16) 0.6016(17) -0.4012(14) 0.071(4) Uani 1 1 d . . . . .
H15A H 0.605275 0.519782 -0.420783 0.085 Uiso 1 1 calc R U . . .
H15B H 0.626941 0.644803 -0.418690 0.085 Uiso 1 1 calc R U . . .
C16 C 0.4349(15) 0.6893(16) -0.4744(12) 0.067(4) Uani 1 1 d . . . . .
H16A H 0.397861 0.775826 -0.462735 0.081 Uiso 1 1 calc R U . . .
H16B H 0.450644 0.701547 -0.552887 0.081 Uiso 1 1 calc R U . . .

loop_
_atom_site_aniso_label
_atom_site_aniso_U_11
_atom_site_aniso_U_22
_atom_site_aniso_U_33
_atom_site_aniso_U_23
_atom_site_aniso_U_13
_atom_site_aniso_U_12
Cs 0.0480(4) 0.0399(4) 0.0737(5) -0.0083(4) 0.0079(4) -0.0248(3)
I1 0.0492(6) 0.0392(5) 0.0416(5) -0.0066(4) 0.0045(4) -0.0188(4)
I2 0.0536(5) 0.0662(6) 0.0583(5) -0.0055(4) -0.0062(4) -0.0246(4)
I3 0.0414(5) 0.0410(5) 0.0571(6) -0.0208(5) 0.0163(5) -0.0207(4)
I4 0.0616(6) 0.0857(8) 0.0791(7) 0.0095(6) -0.0041(5) -0.0237(5)
O1 0.042(4) 0.046(4) 0.060(5) -0.020(4) 0.003(4) -0.019(4)
O2 0.044(4) 0.041(4) 0.057(5) -0.011(4) 0.001(4) -0.021(3)
O3 0.048(4) 0.049(5) 0.051(5) -0.016(4) 0.003(4) -0.017(4)
O4 0.050(5) 0.049(5) 0.051(5) -0.009(4) 0.009(4) -0.015(4)
O5 0.072(6) 0.058(5) 0.074(6) -0.025(5) 0.021(5) -0.040(5)
O6 0.057(5) 0.054(5) 0.069(6) -0.018(5) 0.006(5) -0.020(4)
O7 0.077(6) 0.086(7) 0.052(5) -0.031(5) 0.017(5) -0.041(6)
O8 0.077(7) 0.061(6) 0.074(7) -0.019(5) 0.020(5) -0.036(5)
C1 0.060(7) 0.050(7) 0.045(6) -0.012(6) 0.013(6) -0.024(6)
C2 0.077(9) 0.061(7) 0.028(5) -0.011(5) 0.006(6) -0.041(7)
C3 0.054(7) 0.035(6) 0.059(7) -0.009(6) 0.002(6) -0.015(5)
C4 0.047(7) 0.046(7) 0.071(9) -0.012(7) 0.007(6) -0.014(6)
C5 0.060(8) 0.070(9) 0.057(8) -0.032(7) 0.003(6) -0.025(7)
C6 0.055(8) 0.082(10) 0.048(7) -0.019(7) -0.007(6) -0.018(7)
C7 0.037(6) 0.067(8) 0.052(7) -0.016(7) -0.008(5) -0.010(6)
C8 0.043(6) 0.055(7) 0.074(9) -0.014(7) 0.005(6) -0.017(6)
C9 0.070(9) 0.080(10) 0.046(7) -0.006(7) -0.007(7) -0.039(8)
C10 0.050(7) 0.057(8) 0.086(11) -0.004(8) -0.002(7) -0.012(6)
C11 0.068(10) 0.090(12) 0.115(14) -0.067(12) 0.029(10) -0.039(9)
C12 0.110(15) 0.079(12) 0.144(19) -0.068(13) 0.042(14) -0.052(11)
C13 0.095(11) 0.073(9) 0.058(8) -0.015(7) -0.004(8) -0.051(9)
C14 0.058(8) 0.083(10) 0.084(11) -0.043(9) 0.008(8) -0.032(8)
C15 0.070(9) 0.075(10) 0.084(11) -0.035(9) 0.035(8) -0.042(8)
C16 0.072(9) 0.076(9) 0.054(8) -0.003(7) 0.011(7) -0.043(8)

loop_
_atom_type_symbol
_atom_type_description
_atom_type_scat_dispersion_real
_atom_type_scat_dispersion_imag
_atom_type_scat_source
C C 0.0033 0.0016 'International Tables Vol C Tables 4.2.6.8 and 6.1.1.4'
H H 0.0000 0.0000 'International Tables Vol C Tables 4.2.6.8 and 6.1.1.4'
O O 0.0106 0.0060 'International Tables Vol C Tables 4.2.6.8 and 6.1.1.4'
Cs Cs -0.3680 2.1192 'International Tables Vol C Tables 4.2.6.8 and 6.1.1.4'
I I -0.4742 1.8119 'International Tables Vol C Tables 4.2.6.8 and 6.1.1.4'

loop_
_geom_angle_atom_site_label_1
_geom_angle_atom_site_label_2
_geom_angle_atom_site_label_3
_geom_angle
_geom_angle_site_symmetry_1
_geom_angle_site_symmetry_3
O5 Cs O3 102.9(2) . .
O5 Cs O1 120.8(2) . .
O3 Cs O1 78.6(2) . .
O5 Cs O8 55.3(3) . .
O3 Cs O8 134.5(3) . .
O1 Cs O8 146.3(3) . .
O5 Cs O6 54.4(3) . .
O3 Cs O6 125.4(2) . .
O1 Cs O6 76.3(2) . .
O8 Cs O6 77.4(3) . .
O5 Cs O7 82.7(3) . .
O3 Cs O7 171.9(2) . .
O1 Cs O7 93.5(2) . .
O8 Cs O7 53.5(3) . .
O6 Cs O7 53.4(3) . .
O5 Cs O2 156.2(2) . .
O3 Cs O2 54.2(2) . .
O1 Cs O2 53.9(2) . .
O8 Cs O2 144.0(2) . .
O6 Cs O2 130.1(2) . .
O7 Cs O2 119.4(2) . .
O5 Cs O4 79.3(2) . .
O3 Cs O4 53.4(2) . .
O1 Cs O4 54.0(2) . .
O8 Cs O4 134.5(2) . .
O6 Cs O4 72.7(2) . .
O7 Cs O4 123.2(3) . .
O2 Cs O4 80.7(2) . .
O5 Cs C4 120.9(3) . .
O3 Cs C4 21.0(3) . .
O1 Cs C4 79.3(2) . .
O8 Cs C4 133.5(3) . .
O6 Cs C4 143.3(3) . .
O7 Cs C4 155.7(3) . .
O2 Cs C4 38.7(3) . .
O4 Cs C4 70.8(3) . .
O5 Cs C9 20.6(3) . .
O3 Cs C9 102.7(3) . .
O1 Cs C9 100.3(3) . .
O8 Cs C9 70.3(3) . .
O6 Cs C9 38.2(3) . .
O7 Cs C9 80.5(3) . .
O2 Cs C9 145.6(3) . .
O4 Cs C9 64.9(3) . .
C4 Cs C9 123.4(3) . .
O5 Cs C8 100.2(3) . .
O3 Cs C8 78.2(3) . .
O1 Cs C8 20.9(3) . .
O8 Cs C8 139.2(3) . .
O6 Cs C8 62.1(3) . .
O7 Cs C8 95.2(3) . .
O2 Cs C8 70.9(3) . .
O4 Cs C8 38.0(3) . .
C4 Cs C8 86.2(3) . .
C9 Cs C8 80.0(3) . .
O5 Cs C15 38.3(3) . .
O3 Cs C15 118.5(3) . .
O1 Cs C15 152.4(3) . .
O8 Cs C15 20.4(3) . .
O6 Cs C15 76.1(3) . .
O7 Cs C15 69.5(3) . .
O2 Cs C15 153.4(3) . .
O4 Cs C15 116.8(3) . .
C4 Cs C15 124.8(3) . .
C9 Cs C15 56.7(3) . .
C8 Cs C15 135.4(3) . .
I2 I1 I2 180.0 . 2_656
I4 I3 I4 180.00(5) 2 .
I3 I4 Cs 141.10(4) . 1_455
C1 O1 C8 113.3(9) . .
C1 O1 Cs 123.0(7) . .
C8 O1 Cs 108.4(7) . .
C2 O2 C3 113.6(9) . .
C2 O2 Cs 112.3(6) . .
C3 O2 Cs 119.8(7) . .
C5 O3 C4 114.1(10) . .
C5 O3 Cs 124.8(7) . .
C4 O3 Cs 107.5(7) . .
C7 O4 C6 115.5(11) . .
C7 O4 Cs 119.3(7) . .
C6 O4 Cs 110.7(7) . .
C9 O5 C16 114.1(11) . .
C9 O5 Cs 108.4(8) . .
C16 O5 Cs 121.8(8) . .
C10 O6 C11 116.6(13) . .
C10 O6 Cs 119.5(9) . .
C11 O6 Cs 112.6(9) . .
C13 O7 C12 107.9(12) . .
C13 O7 Cs 112.6(9) . .
C12 O7 Cs 121.4(9) . .
C14 O8 C15 113.9(12) . .
C14 O8 Cs 123.8(9) . .
C15 O8 Cs 110.0(8) . .
O1 C1 C2 108.4(10) . .
O2 C2 C1 112.5(9) . .
O2 C3 C4 108.3(10) . .
O3 C4 C3 113.1(10) . .
O3 C4 Cs 51.5(6) . .
C3 C4 Cs 89.9(7) . .
O3 C5 C6 106.8(11) . .
O4 C6 C5 113.1(11) . .
O4 C7 C8 110.0(11) . .
O1 C8 C7 114.7(11) . .
O1 C8 Cs 50.7(6) . .
C7 C8 Cs 89.6(7) . .
O5 C9 C10 114.0(12) . .
O5 C9 Cs 51.0(6) . .
C10 C9 Cs 88.3(8) . .
O6 C10 C9 109.6(12) . .
O6 C11 C12 114.7(14) . .
O6 C11 Cs 47.7(7) . .
C12 C11 Cs 88.7(10) . .
C11 C12 O7 107.1(14) . .
O7 C13 C14 115.1(12) . .
O7 C13 Cs 48.2(7) . .
C14 C13 Cs 84.5(8) . .
O8 C14 C13 111.0(13) . .
O8 C15 C16 116.9(12) . .
O8 C15 Cs 49.6(6) . .
C16 C15 Cs 87.0(8) . .
O5 C16 C15 109.4(12) . .

loop_
_geom_bond_atom_site_label_1
_geom_bond_atom_site_label_2
_geom_bond_distance
_geom_bond_site_symmetry_2
Cs O5 3.096(10) .
Cs O3 3.102(9) .
Cs O1 3.105(8) .
Cs O8 3.106(10) .
Cs O6 3.133(9) .
Cs O7 3.155(10) .
Cs O2 3.170(8) .
Cs O4 3.210(9) .
Cs C4 3.780(14) .
Cs C9 3.781(14) .
Cs C8 3.808(13) .
Cs C15 3.835(14) .
I1 I2 2.9149(9) .
I1 I2 2.9149(9) 2_656
I3 I4 2.9085(11) 2
I3 I4 2.9085(11) .
O1 C1 1.421(14) .
O1 C8 1.431(15) .
O2 C2 1.418(15) .
O2 C3 1.421(15) .
O3 C5 1.414(15) .
O3 C4 1.419(15) .
O4 C7 1.392(15) .
O4 C6 1.418(18) .
O5 C9 1.404(18) .
O5 C16 1.431(16) .
O6 C10 1.404(18) .
O6 C11 1.427(19) .
O7 C13 1.394(18) .
O7 C12 1.49(2) .
O8 C14 1.392(18) .
O8 C15 1.424(19) .
C1 C2 1.515(18) .
C3 C4 1.506(18) .
C5 C6 1.52(2) .
C7 C8 1.48(2) .
C9 C10 1.47(2) .
C11 C12 1.43(2) .
C13 C14 1.49(2) .
C15 C16 1.48(2) .

loop_
_geom_torsion_atom_site_label_1
_geom_torsion_atom_site_label_2
_geom_torsion_atom_site_label_3
_geom_torsion_atom_site_label_4
_geom_torsion
_geom_torsion_site_symmetry_1
_geom_torsion_site_symmetry_2
_geom_torsion_site_symmetry_3
_geom_torsion_site_symmetry_4
C8 O1 C1 C2 166.8(11) . . . .
Cs O1 C1 C2 33.2(13) . . . .
C3 O2 C2 C1 -81.9(12) . . . .
Cs O2 C2 C1 58.1(11) . . . .
O1 C1 C2 O2 -60.9(13) . . . .
C2 O2 C3 C4 157.1(10) . . . .
Cs O2 C3 C4 20.4(12) . . . .
C5 O3 C4 C3 -72.9(14) . . . .
Cs O3 C4 C3 70.0(11) . . . .
C5 O3 C4 Cs -142.9(11) . . . .
O2 C3 C4 O3 -62.0(14) . . . .
O2 C3 C4 Cs -14.7(9) . . . .
C4 O3 C5 C6 168.9(11) . . . .
Cs O3 C5 C6 33.4(14) . . . .
C7 O4 C6 C5 -80.1(14) . . . .
Cs O4 C6 C5 59.5(13) . . . .
O3 C5 C6 O4 -62.2(15) . . . .
C6 O4 C7 C8 156.0(11) . . . .
Cs O4 C7 C8 20.2(13) . . . .
C1 O1 C8 C7 -72.9(14) . . . .
Cs O1 C8 C7 67.3(12) . . . .
C1 O1 C8 Cs -140.2(10) . . . .
O4 C7 C8 O1 -60.2(15) . . . .
O4 C7 C8 Cs -14.7(10) . . . .
C16 O5 C9 C10 -72.7(16) . . . .
Cs O5 C9 C10 66.4(13) . . . .
C16 O5 C9 Cs -139.1(12) . . . .
C11 O6 C10 C9 165.1(12) . . . .
Cs O6 C10 C9 24.1(15) . . . .
O5 C9 C10 O6 -62.6(16) . . . .
Cs C9 C10 O6 -17.1(10) . . . .
C10 O6 C11 C12 -81(2) . . . .
Cs O6 C11 C12 63.1(18) . . . .
C10 O6 C11 Cs -143.6(13) . . . .
O6 C11 C12 O7 -60(2) . . . .
Cs C11 C12 O7 -19.2(14) . . . .
C13 O7 C12 C11 160.6(15) . . . .
Cs O7 C12 C11 28(2) . . . .
C12 O7 C13 C14 -80.8(17) . . . .
Cs O7 C13 C14 55.9(15) . . . .
C12 O7 C13 Cs -136.7(13) . . . .
C15 O8 C14 C13 160.3(13) . . . .
Cs O8 C14 C13 21.9(17) . . . .
O7 C13 C14 O8 -52.6(19) . . . .
Cs C13 C14 O8 -14.3(11) . . . .
C14 O8 C15 C16 -84.7(16) . . . .
Cs O8 C15 C16 59.3(15) . . . .
C14 O8 C15 Cs -144.0(13) . . . .
C9 O5 C16 C15 155.4(13) . . . .
Cs O5 C16 C15 22.3(16) . . . .
O8 C15 C16 O5 -56.1(18) . . . .
Cs C15 C16 O5 -15.1(11) . . . .
